data_4087920
loop_
_publ_author_name
'Chai, Huining'
'Liu, Tingting'
'Wang, Qingfu'
'Yu, Zhengkun'

_publ_section_title
;
 Substituent Effect on the Catalytic Activity of Ruthenium(II) Complexes
 Bearing a Pyridyl-Supported Pyrazolyl-Imidazolyl Ligand for Transfer
 Hydrogenation of Ketones
;
_journal_issue 21
_journal_name_full Organometallics
_journal_page_first 5278
_journal_paper_doi 10.1021/acs.organomet.5b00727
_journal_volume 34
_journal_year 2015
_chemical_formula_sum 'C138 H122 Cl16 N14 O8 P4 Ru2 S4'
_chemical_formula_weight 3125.95
_space_group_crystal_system monoclinic
_space_group_IT_number 14
_space_group_name_Hall '-P 2ybc'
_space_group_name_H-M_alt 'P 1 21/c 1'
_atom_sites_solution_hydrogens mixed
_audit_creation_method SHELXL-2013
_cell_angle_alpha 90
_cell_angle_beta 100.0810(10)
_cell_angle_gamma 90
_cell_formula_units_Z 2
_cell_length_a 17.2774(7)
_cell_length_b 18.1856(7)
_cell_length_c 24.7095(11)
_cell_measurement_reflns_used 5844
_cell_measurement_temperature 293(2)
_cell_measurement_theta_max 46.338
_cell_measurement_theta_min 4.377
_cell_volume 7643.9(5)
_computing_cell_refinement 'Bruker SMART'
_computing_data_collection 'Bruker SMART'
_computing_data_reduction 'Bruker SHELXTL'
_computing_molecular_graphics 'Bruker SHELXTL'
_computing_publication_material 'Bruker SHELXTL'
_computing_structure_refinement 'SHELXL-2013 (Sheldrick, 2013)'
_computing_structure_solution 'Bruker SHELXTL'
_diffrn_ambient_temperature 293(2)
_diffrn_measured_fraction_theta_full 0.999
_diffrn_measured_fraction_theta_max 0.999
_diffrn_measurement_device_type 'CCD area detector'
_diffrn_measurement_method 'phi and omega scans'
_diffrn_radiation_type MoK\a
_diffrn_radiation_wavelength 0.71073
_diffrn_reflns_av_unetI/netI 0.0633
_diffrn_reflns_Laue_measured_fraction_full 0.999
_diffrn_reflns_Laue_measured_fraction_max 0.999
_diffrn_reflns_limit_h_max 20
_diffrn_reflns_limit_h_min -20
_diffrn_reflns_limit_k_max 22
_diffrn_reflns_limit_k_min 0
_diffrn_reflns_limit_l_max 29
_diffrn_reflns_limit_l_min 0
_diffrn_reflns_number 14208
_diffrn_reflns_point_group_measured_fraction_full 0.999
_diffrn_reflns_point_group_measured_fraction_max 0.999
_diffrn_reflns_theta_full 25.242
_diffrn_reflns_theta_max 25.500
_diffrn_reflns_theta_min 1.639
_exptl_absorpt_coefficient_mu 0.630
_exptl_absorpt_correction_T_max 0.7456
_exptl_absorpt_correction_T_min 0.6669
_exptl_absorpt_correction_type multi-scan
_exptl_absorpt_process_details sadabs
_exptl_crystal_colour red
_exptl_crystal_density_diffrn 1.358
_exptl_crystal_description prismatic
_exptl_crystal_F_000 3192
_exptl_crystal_size_max 0.143
_exptl_crystal_size_mid 0.121
_exptl_crystal_size_min 0.105
_platon_squeeze_details
;
;
_refine_diff_density_max 0.757
_refine_diff_density_min -0.828
_refine_diff_density_rms 0.078
_refine_ls_extinction_method none
_refine_ls_goodness_of_fit_ref 0.993
_refine_ls_hydrogen_treatment mixed
_refine_ls_matrix_type full
_refine_ls_number_parameters 864
_refine_ls_number_reflns 14208
_refine_ls_number_restraints 7
_refine_ls_restrained_S_all 0.995
_refine_ls_R_factor_all 0.0837
_refine_ls_R_factor_gt 0.0552
_refine_ls_shift/su_max 0.005
_refine_ls_shift/su_mean 0.000
_refine_ls_structure_factor_coef Fsqd
_refine_ls_weighting_details 'w=1/[\s^2^(Fo^2^)+(0.0800P)^2^] where P=(Fo^2^+2Fc^2^)/3'
_refine_ls_weighting_scheme calc
_refine_ls_wR_factor_gt 0.1339
_refine_ls_wR_factor_ref 0.1463
_reflns_Friedel_coverage 0.000
_reflns_number_gt 9933
_reflns_number_total 14208
_reflns_threshold_expression 'I > 2\s(I)'
_cod_data_source_file om5b00727_si_002.cif
_cod_data_source_block cd214121
_cod_original_sg_symbol_H-M 'P 21/c'
_cod_database_code 4087920
_shelx_space_group_comment
; 
The symmetry employed for this shelxl refinement is uniquely defined 
by the following loop, which should always be used as a source of 
symmetry information in preference to the above space-group names. 
They are only intended as comments. 
;
_shelxl_version_number 2013-4

loop_
_space_group_symop_operation_xyz
'x, y, z'
'-x, y+1/2, -z+1/2'
'-x, -y, -z'
'x, -y-1/2, z-1/2'

loop_
_atom_site_label
_atom_site_type_symbol
_atom_site_fract_x
_atom_site_fract_y
_atom_site_fract_z
_atom_site_U_iso_or_equiv
_atom_site_adp_type
_atom_site_occupancy
_atom_site_site_symmetry_order
_atom_site_calc_flag
_atom_site_refinement_flags_posn
_atom_site_refinement_flags_adp
_atom_site_refinement_flags_occupancy
_atom_site_disorder_assembly
_atom_site_disorder_group
Ru1 Ru 0.35302(2) 0.89080(2) 0.78240(2) 0.03056(10) Uani 1 1 d . . . . .
S1 S 0.25400(6) 0.55141(5) 0.72943(5) 0.0428(3) Uani 1 1 d . . . . .
S2 S -0.03216(7) 0.62228(8) 0.63513(6) 0.0626(4) Uani 1 1 d . . . . .
P1 P 0.37417(6) 0.90820(5) 0.69004(5) 0.0364(2) Uani 1 1 d . . . . .
P2 P 0.33280(5) 0.87937(5) 0.87582(4) 0.0353(2) Uani 1 1 d . . . . .
Cl1 Cl 0.41643(5) 0.77037(5) 0.78358(5) 0.0432(3) Uani 1 1 d . . . . .
Cl2 Cl 0.95990(6) 0.98337(6) 0.73636(6) 0.0598(3) Uani 1 1 d . . . . .
Cl3 Cl -0.04826(16) 0.61607(13) 0.86397(13) 0.1634(11) Uani 1 1 d . . . . .
Cl4 Cl -0.07074(14) 0.47018(15) 0.89967(11) 0.1548(10) Uani 1 1 d . . . . .
Cl5 Cl 0.06665(13) 0.55111(14) 0.94726(10) 0.1445(9) Uani 1 1 d . . . . .
Cl6 Cl 0.16900(9) 0.31208(8) 0.78328(8) 0.0912(5) Uani 1 1 d . . . . .
Cl7 Cl 0.22138(11) 0.29873(10) 0.68025(10) 0.1245(8) Uani 1 1 d . . . . .
Cl8 Cl 0.05625(10) 0.30178(10) 0.68346(8) 0.1061(6) Uani 1 1 d . . . . .
N1 N 0.44230(18) 0.96729(17) 0.80941(15) 0.0410(8) Uani 1 1 d . . . . .
N2 N 0.41179(19) 1.03983(17) 0.80418(15) 0.0436(8) Uani 1 1 d . . . . .
N3 N 0.29339(17) 0.98416(15) 0.77634(13) 0.0341(7) Uani 1 1 d . . . . .
N4 N 0.23732(15) 0.85246(15) 0.75436(13) 0.0309(7) Uani 1 1 d . . . . .
N5 N 0.11136(18) 0.88647(17) 0.73506(15) 0.0389(8) Uani 1 1 d . . . . .
N6 N 0.1682(2) 0.59038(19) 0.71922(17) 0.0426(9) Uani 1 1 d . . . . .
N7 N 0.01099(18) 0.6361(2) 0.69820(17) 0.0464(9) Uani 1 1 d . . . . .
O1 O 0.30439(16) 0.59284(15) 0.70161(14) 0.0524(8) Uani 1 1 d . . . . .
O2 O 0.23932(17) 0.47595(15) 0.71501(15) 0.0594(9) Uani 1 1 d . . . . .
O3 O -0.0443(2) 0.6924(2) 0.60954(17) 0.0892(12) Uani 1 1 d . . . . .
O4 O -0.09713(18) 0.5760(2) 0.63865(17) 0.0905(13) Uani 1 1 d . . . . .
C1 C 0.5724(3) 0.9122(3) 0.8451(3) 0.0698(15) Uani 1 1 d . . . . .
H1A H 0.5451 0.8671 0.8345 0.105 Uiso 1 1 calc R U . . .
H1B H 0.5909 0.9121 0.8841 0.105 Uiso 1 1 calc R U . . .
H1C H 0.6163 0.9168 0.8263 0.105 Uiso 1 1 calc R U . . .
C2 C 0.5178(2) 0.9755(2) 0.8303(2) 0.0521(12) Uani 1 1 d . . . . .
C3 C 0.5365(3) 1.0500(3) 0.8375(2) 0.0620(14) Uani 1 1 d . . . . .
H3 H 0.5860 1.0689 0.8512 0.074 Uiso 1 1 calc R U . . .
C4 C 0.4718(3) 1.0892(2) 0.8216(2) 0.0551(12) Uani 1 1 d . . . . .
C5 C 0.4627(3) 1.1713(3) 0.8210(3) 0.0821(18) Uani 1 1 d . . . . .
H5A H 0.5132 1.1938 0.8327 0.123 Uiso 1 1 calc R U . . .
H5B H 0.4280 1.1853 0.8456 0.123 Uiso 1 1 calc R U . . .
H5C H 0.4412 1.1874 0.7845 0.123 Uiso 1 1 calc R U . . .
C6 C 0.3315(2) 1.0485(2) 0.78708(18) 0.0402(10) Uani 1 1 d . . . . .
C7 C 0.2892(3) 1.1140(2) 0.7814(2) 0.0581(13) Uani 1 1 d . . . . .
H7 H 0.3152 1.1587 0.7883 0.070 Uiso 1 1 calc R U . . .
C8 C 0.2100(3) 1.1123(2) 0.7658(2) 0.0590(13) Uani 1 1 d . . . . .
H8 H 0.1820 1.1562 0.7621 0.071 Uiso 1 1 calc R U . . .
C9 C 0.1703(3) 1.0467(2) 0.7554(2) 0.0500(11) Uani 1 1 d . . . . .
H9 H 0.1158 1.0454 0.7453 0.060 Uiso 1 1 calc R U . . .
C10 C 0.2143(2) 0.98302(19) 0.76053(17) 0.0367(9) Uani 1 1 d . . . . .
C11 C 0.1862(2) 0.90874(19) 0.75041(17) 0.0354(9) Uani 1 1 d . . . . .
C12 C 0.11228(19) 0.8115(2) 0.72841(17) 0.0349(9) Uani 1 1 d . . . . .
C13 C 0.19091(19) 0.79012(18) 0.74074(16) 0.0311(8) Uani 1 1 d . . . . .
C14 C 0.21189(19) 0.71667(19) 0.73903(16) 0.0321(8) Uani 1 1 d . . . . .
H14 H 0.2642 0.7021 0.7477 0.039 Uiso 1 1 calc R U . . .
C15 C 0.1528(2) 0.66600(19) 0.72415(16) 0.0337(9) Uani 1 1 d . . . . .
C16 C 0.0729(2) 0.6884(2) 0.71200(17) 0.0364(9) Uani 1 1 d . . . . .
C17 C 0.0526(2) 0.7611(2) 0.71439(18) 0.0425(10) Uani 1 1 d . . . . .
H17 H 0.0003 0.7759 0.7068 0.051 Uiso 1 1 calc R U . . .
C18 C 0.2896(2) 0.5565(2) 0.80017(19) 0.0435(10) Uani 1 1 d . . . . .
C19 C 0.2472(3) 0.5239(3) 0.8360(2) 0.0600(13) Uani 1 1 d . . . . .
H19 H 0.2003 0.4995 0.8230 0.072 Uiso 1 1 calc R U . . .
C20 C 0.2754(3) 0.5280(3) 0.8911(3) 0.0699(15) Uani 1 1 d . . . . .
H20 H 0.2467 0.5067 0.9156 0.084 Uiso 1 1 calc R U . . .
C21 C 0.3457(3) 0.5630(3) 0.9115(2) 0.0666(14) Uani 1 1 d . . . . .
C22 C 0.3854(3) 0.5957(3) 0.8746(2) 0.0651(14) Uani 1 1 d . . . . .
H22 H 0.4321 0.6205 0.8876 0.078 Uiso 1 1 calc R U . . .
C23 C 0.3584(2) 0.5928(2) 0.8194(2) 0.0516(12) Uani 1 1 d . . . . .
H23 H 0.3863 0.6153 0.7950 0.062 Uiso 1 1 calc R U . . .
C24 C 0.3774(4) 0.5660(4) 0.9727(3) 0.110(2) Uani 1 1 d . . . . .
H24A H 0.4330 0.5572 0.9790 0.165 Uiso 1 1 calc R U . . .
H24B H 0.3519 0.5291 0.9911 0.165 Uiso 1 1 calc R U . . .
H24C H 0.3673 0.6137 0.9866 0.165 Uiso 1 1 calc R U . . .
C25 C 0.0333(3) 0.5726(3) 0.6021(2) 0.0579(12) Uani 1 1 d . . . . .
C26 C 0.0867(4) 0.6095(3) 0.5775(3) 0.0794(17) Uani 1 1 d . . . . .
H26 H 0.0857 0.6607 0.5761 0.095 Uiso 1 1 calc R U . . .
C27 C 0.1411(4) 0.5719(4) 0.5551(3) 0.094(2) Uani 1 1 d D . . . .
H27 H 0.1768 0.5970 0.5377 0.113 Uiso 1 1 calc R U . . .
C28 C 0.1432(5) 0.4973(4) 0.5584(3) 0.107(2) Uani 1 1 d . . . . .
C29 C 0.0916(5) 0.4602(4) 0.5836(3) 0.115(3) Uani 1 1 d . . . . .
H29 H 0.0940 0.4091 0.5860 0.138 Uiso 1 1 calc R U . . .
C30 C 0.0354(4) 0.4983(3) 0.6056(3) 0.0870(19) Uani 1 1 d . . . . .
H30 H -0.0006 0.4732 0.6227 0.104 Uiso 1 1 calc R U . . .
C31 C 0.1763(10) 0.4513(12) 0.5250(18) 0.161(8) Uani 0.5 1 d D U P A 1
H31A H 0.1822 0.4031 0.5411 0.241 Uiso 0.5 1 calc R U P A 1
H31B H 0.2269 0.4698 0.5208 0.241 Uiso 0.5 1 calc R U P A 1
H31C H 0.1429 0.4485 0.4896 0.241 Uiso 0.5 1 calc R U P A 1
C31' C 0.2113(8) 0.4608(12) 0.5404(16) 0.145(8) Uani 0.5 1 d . U P A 2
H31D H 0.2152 0.4110 0.5535 0.217 Uiso 0.5 1 calc R U P A 2
H31E H 0.2587 0.4869 0.5552 0.217 Uiso 0.5 1 calc R U P A 2
H31F H 0.2041 0.4610 0.5010 0.217 Uiso 0.5 1 calc R U P A 2
C32 C 0.3612(2) 1.0047(2) 0.66913(18) 0.0412(10) Uani 1 1 d . . . . .
C33 C 0.4261(3) 1.0516(2) 0.6767(2) 0.0519(11) Uani 1 1 d . . . . .
H33 H 0.4757 1.0327 0.6900 0.062 Uiso 1 1 calc R U . . .
C34 C 0.4179(3) 1.1259(3) 0.6647(3) 0.0685(15) Uani 1 1 d . . . . .
H34 H 0.4619 1.1562 0.6696 0.082 Uiso 1 1 calc R U . . .
C35 C 0.3451(4) 1.1547(3) 0.6458(3) 0.0808(18) Uani 1 1 d . . . . .
H35 H 0.3398 1.2046 0.6376 0.097 Uiso 1 1 calc R U . . .
C36 C 0.2795(3) 1.1101(3) 0.6387(2) 0.0736(16) Uani 1 1 d . . . . .
H36 H 0.2301 1.1298 0.6258 0.088 Uiso 1 1 calc R U . . .
C37 C 0.2876(3) 1.0355(3) 0.6509(2) 0.0572(12) Uani 1 1 d . . . . .
H37 H 0.2432 1.0058 0.6469 0.069 Uiso 1 1 calc R U . . .
C38 C 0.4710(2) 0.8906(2) 0.67187(19) 0.0404(10) Uani 1 1 d . . . . .
C39 C 0.5326(3) 0.8661(3) 0.7107(2) 0.0601(13) Uani 1 1 d . . . . .
H39 H 0.5242 0.8553 0.7460 0.072 Uiso 1 1 calc R U . . .
C40 C 0.6071(3) 0.8574(3) 0.6978(3) 0.0815(18) Uani 1 1 d . . . . .
H40 H 0.6485 0.8417 0.7246 0.098 Uiso 1 1 calc R U . . .
C41 C 0.6194(3) 0.8718(3) 0.6458(3) 0.0736(17) Uani 1 1 d . . . . .
H41 H 0.6692 0.8657 0.6369 0.088 Uiso 1 1 calc R U . . .
C42 C 0.5580(3) 0.8952(3) 0.6067(3) 0.0720(16) Uani 1 1 d . . . . .
H42 H 0.5662 0.9044 0.5711 0.086 Uiso 1 1 calc R U . . .
C43 C 0.4842(3) 0.9052(3) 0.6195(2) 0.0633(13) Uani 1 1 d . . . . .
H43 H 0.4433 0.9219 0.5927 0.076 Uiso 1 1 calc R U . . .
C44 C 0.3119(2) 0.8555(2) 0.63603(18) 0.0421(10) Uani 1 1 d . . . . .
C45 C 0.2740(3) 0.8832(3) 0.5863(2) 0.0642(14) Uani 1 1 d . . . . .
H45 H 0.2775 0.9332 0.5791 0.077 Uiso 1 1 calc R U . . .
C46 C 0.2318(3) 0.8387(3) 0.5475(2) 0.0773(16) Uani 1 1 d . . . . .
H46 H 0.2070 0.8584 0.5142 0.093 Uiso 1 1 calc R U . . .
C47 C 0.2259(3) 0.7653(3) 0.5576(2) 0.0747(16) Uani 1 1 d . . . . .
H47 H 0.1961 0.7352 0.5315 0.090 Uiso 1 1 calc R U . . .
C48 C 0.2642(3) 0.7356(3) 0.6065(2) 0.0654(14) Uani 1 1 d . . . . .
H48 H 0.2614 0.6854 0.6131 0.078 Uiso 1 1 calc R U . . .
C49 C 0.3063(2) 0.7809(2) 0.64537(19) 0.0498(11) Uani 1 1 d . . . . .
H49 H 0.3315 0.7611 0.6785 0.060 Uiso 1 1 calc R U . . .
C50 C 0.2405(2) 0.8366(2) 0.88570(17) 0.0410(9) Uani 1 1 d . . . . .
C51 C 0.2334(3) 0.7627(2) 0.8713(2) 0.0522(11) Uani 1 1 d . . . . .
H51 H 0.2723 0.7401 0.8555 0.063 Uiso 1 1 calc R U . . .
C52 C 0.1681(3) 0.7222(3) 0.8803(2) 0.0640(14) Uani 1 1 d . . . . .
H52 H 0.1634 0.6729 0.8703 0.077 Uiso 1 1 calc R U . . .
C53 C 0.1114(3) 0.7550(3) 0.9037(2) 0.0673(15) Uani 1 1 d . . . . .
H53 H 0.0678 0.7280 0.9094 0.081 Uiso 1 1 calc R U . . .
C54 C 0.1181(3) 0.8266(3) 0.9188(3) 0.0717(16) Uani 1 1 d . . . . .
H54 H 0.0795 0.8482 0.9356 0.086 Uiso 1 1 calc R U . . .
C55 C 0.1821(3) 0.8683(3) 0.9096(2) 0.0584(13) Uani 1 1 d . . . . .
H55 H 0.1856 0.9177 0.9195 0.070 Uiso 1 1 calc R U . . .
C56 C 0.3988(2) 0.8280(2) 0.92911(18) 0.0439(10) Uani 1 1 d . . . . .
C57 C 0.4663(3) 0.7946(3) 0.9187(2) 0.0579(13) Uani 1 1 d . . . . .
H57 H 0.4799 0.7974 0.8839 0.070 Uiso 1 1 calc R U . . .
C58 C 0.5136(3) 0.7568(3) 0.9606(3) 0.0759(17) Uani 1 1 d . . . . .
H58 H 0.5594 0.7346 0.9537 0.091 Uiso 1 1 calc R U . . .
C59 C 0.4954(3) 0.7514(3) 1.0110(3) 0.0777(18) Uani 1 1 d . . . . .
H59 H 0.5284 0.7264 1.0387 0.093 Uiso 1 1 calc R U . . .
C60 C 0.4286(3) 0.7827(4) 1.0210(2) 0.087(2) Uani 1 1 d . . . . .
H60 H 0.4147 0.7779 1.0555 0.104 Uiso 1 1 calc R U . . .
C61 C 0.3811(3) 0.8214(3) 0.9805(2) 0.0694(15) Uani 1 1 d . . . . .
H61 H 0.3359 0.8437 0.9884 0.083 Uiso 1 1 calc R U . . .
C62 C 0.3361(2) 0.9710(2) 0.90737(17) 0.0390(9) Uani 1 1 d . . . . .
C63 C 0.4067(2) 0.9954(2) 0.93804(19) 0.0518(11) Uani 1 1 d . . . . .
H63 H 0.4493 0.9636 0.9459 0.062 Uiso 1 1 calc R U . . .
C64 C 0.4134(3) 1.0673(3) 0.9568(2) 0.0686(15) Uani 1 1 d . . . . .
H64 H 0.4610 1.0837 0.9768 0.082 Uiso 1 1 calc R U . . .
C65 C 0.3509(3) 1.1144(3) 0.9462(2) 0.0679(15) Uani 1 1 d . . . . .
H65 H 0.3559 1.1622 0.9598 0.081 Uiso 1 1 calc R U . . .
C66 C 0.2807(3) 1.0918(2) 0.9157(2) 0.0528(12) Uani 1 1 d . . . . .
H66 H 0.2383 1.1240 0.9085 0.063 Uiso 1 1 calc R U . . .
C67 C 0.2740(2) 1.0204(2) 0.89587(18) 0.0418(10) Uani 1 1 d . . . . .
H67 H 0.2270 1.0052 0.8744 0.050 Uiso 1 1 calc R U . . .
C68 C -0.0027(4) 0.5341(4) 0.8885(3) 0.105(2) Uani 1 1 d . . . . .
H68 H 0.0250 0.5147 0.8602 0.126 Uiso 1 1 calc R U . . .
C69 C 0.1481(3) 0.3341(3) 0.7135(3) 0.0725(16) Uani 1 1 d . . . . .
H69 H 0.1481 0.3878 0.7100 0.087 Uiso 1 1 calc R U . . .
H5 H 0.071(3) 0.913(2) 0.730(2) 0.064(15) Uiso 1 1 d . . . . .
H6 H 0.1389(19) 0.5661(19) 0.7227(15) 0.045(10) Uiso 1 1 d . . . . .
H7A H 0.019(2) 0.598(2) 0.7168(19) 0.048(14) Uiso 1 1 d . . . . .

loop_
_atom_site_aniso_label
_atom_site_aniso_U_11
_atom_site_aniso_U_22
_atom_site_aniso_U_33
_atom_site_aniso_U_23
_atom_site_aniso_U_13
_atom_site_aniso_U_12
Ru1 0.02487(16) 0.02852(16) 0.0381(2) 0.00088(13) 0.00498(12) -0.00203(12)
S1 0.0320(5) 0.0330(5) 0.0648(8) -0.0082(5) 0.0126(5) 0.0001(4)
S2 0.0371(6) 0.0773(9) 0.0676(9) -0.0126(7) -0.0071(6) -0.0094(6)
P1 0.0307(5) 0.0385(5) 0.0408(7) 0.0014(5) 0.0085(4) -0.0031(4)
P2 0.0291(5) 0.0366(5) 0.0390(6) 0.0017(4) 0.0028(4) -0.0022(4)
Cl1 0.0360(5) 0.0361(5) 0.0560(7) 0.0011(5) 0.0042(4) 0.0045(4)
Cl2 0.0400(6) 0.0526(6) 0.0888(10) -0.0012(6) 0.0170(6) 0.0137(5)
Cl3 0.164(2) 0.1261(18) 0.173(3) -0.0278(16) -0.0477(19) 0.0111(15)
Cl4 0.1374(18) 0.190(2) 0.132(2) -0.0115(17) 0.0118(15) -0.0683(17)
Cl5 0.1210(16) 0.164(2) 0.130(2) 0.0008(15) -0.0316(13) -0.0348(14)
Cl6 0.0836(10) 0.0762(9) 0.1098(14) -0.0077(9) 0.0057(9) -0.0009(8)
Cl7 0.1135(14) 0.1038(13) 0.173(2) -0.0447(13) 0.0717(14) -0.0029(11)
Cl8 0.0902(11) 0.1211(13) 0.1057(15) -0.0240(11) 0.0134(10) -0.0481(10)
N1 0.0361(18) 0.0411(18) 0.047(2) -0.0034(16) 0.0106(15) -0.0092(14)
N2 0.050(2) 0.0345(18) 0.049(2) -0.0043(16) 0.0146(16) -0.0158(15)
N3 0.0372(17) 0.0304(16) 0.037(2) 0.0059(14) 0.0127(14) 0.0010(13)
N4 0.0247(15) 0.0295(15) 0.038(2) 0.0009(14) 0.0055(13) 0.0025(12)
N5 0.0240(16) 0.0352(17) 0.056(2) 0.0027(16) 0.0028(15) 0.0051(14)
N6 0.0266(18) 0.0320(18) 0.071(3) -0.0044(17) 0.0145(17) -0.0056(15)
N7 0.0281(18) 0.050(2) 0.060(3) -0.004(2) 0.0038(16) -0.0084(16)
O1 0.0405(16) 0.0517(17) 0.070(2) -0.0036(15) 0.0235(15) -0.0003(13)
O2 0.0502(18) 0.0389(16) 0.091(3) -0.0162(16) 0.0168(17) -0.0011(13)
O3 0.084(3) 0.091(3) 0.079(3) -0.002(2) -0.022(2) 0.022(2)
O4 0.0402(19) 0.126(3) 0.101(3) -0.034(3) -0.0001(18) -0.034(2)
C1 0.039(3) 0.074(3) 0.092(4) -0.009(3) 0.001(3) -0.007(2)
C2 0.034(2) 0.062(3) 0.062(3) -0.006(2) 0.011(2) -0.015(2)
C3 0.048(3) 0.066(3) 0.075(4) -0.015(3) 0.019(2) -0.029(2)
C4 0.059(3) 0.052(3) 0.058(3) -0.006(2) 0.021(2) -0.026(2)
C5 0.098(4) 0.052(3) 0.095(5) -0.008(3) 0.015(3) -0.035(3)
C6 0.046(2) 0.032(2) 0.045(3) 0.0023(18) 0.0157(19) -0.0070(17)
C7 0.071(3) 0.032(2) 0.073(4) -0.002(2) 0.019(3) -0.006(2)
C8 0.067(3) 0.032(2) 0.081(4) 0.006(2) 0.021(3) 0.013(2)
C9 0.045(2) 0.044(2) 0.063(3) 0.006(2) 0.014(2) 0.0111(19)
C10 0.037(2) 0.034(2) 0.040(3) 0.0074(17) 0.0082(17) 0.0033(16)
C11 0.030(2) 0.0349(19) 0.041(2) 0.0033(17) 0.0042(16) 0.0033(15)
C12 0.0237(18) 0.036(2) 0.044(3) 0.0004(17) 0.0051(16) 0.0039(15)
C13 0.0247(18) 0.0328(19) 0.037(2) 0.0017(16) 0.0071(15) -0.0004(15)
C14 0.0194(17) 0.0342(19) 0.042(2) -0.0033(17) 0.0032(15) 0.0016(14)
C15 0.0288(19) 0.0326(19) 0.040(2) -0.0046(17) 0.0064(16) -0.0016(15)
C16 0.0223(18) 0.042(2) 0.045(3) 0.0007(18) 0.0061(16) -0.0026(15)
C17 0.0242(19) 0.049(2) 0.053(3) -0.006(2) 0.0036(17) 0.0032(17)
C18 0.033(2) 0.033(2) 0.064(3) -0.003(2) 0.0066(19) 0.0052(16)
C19 0.044(3) 0.063(3) 0.074(4) 0.003(3) 0.014(2) -0.005(2)
C20 0.065(3) 0.080(4) 0.070(4) 0.006(3) 0.025(3) 0.003(3)
C21 0.068(3) 0.072(3) 0.059(4) -0.006(3) 0.008(3) 0.017(3)
C22 0.052(3) 0.062(3) 0.076(4) -0.003(3) -0.002(3) -0.004(2)
C23 0.038(2) 0.044(2) 0.072(4) 0.002(2) 0.005(2) -0.0049(18)
C24 0.117(6) 0.145(6) 0.067(5) -0.014(4) 0.013(4) 0.008(5)
C25 0.055(3) 0.072(3) 0.045(3) -0.010(2) 0.004(2) -0.015(2)
C26 0.090(4) 0.082(4) 0.072(4) -0.005(3) 0.031(3) -0.011(3)
C27 0.109(5) 0.104(5) 0.081(5) -0.005(4) 0.047(4) -0.022(4)
C28 0.137(6) 0.107(5) 0.094(6) -0.015(4) 0.073(5) 0.008(5)
C29 0.176(8) 0.074(4) 0.113(7) -0.011(4) 0.075(6) 0.002(5)
C30 0.107(5) 0.069(4) 0.095(5) -0.014(3) 0.046(4) -0.018(3)
C31 0.078(12) 0.112(9) 0.31(3) -0.028(11) 0.075(19) -0.001(11)
C31' 0.039(10) 0.111(9) 0.30(3) -0.021(11) 0.085(17) 0.009(9)
C32 0.040(2) 0.043(2) 0.043(3) 0.0116(19) 0.0128(18) 0.0056(18)
C33 0.056(3) 0.044(2) 0.060(3) 0.005(2) 0.021(2) -0.002(2)
C34 0.074(4) 0.049(3) 0.093(5) 0.008(3) 0.044(3) -0.004(2)
C35 0.094(4) 0.049(3) 0.110(5) 0.028(3) 0.049(4) 0.017(3)
C36 0.066(3) 0.076(4) 0.081(4) 0.026(3) 0.018(3) 0.025(3)
C37 0.055(3) 0.060(3) 0.057(3) 0.010(2) 0.014(2) 0.003(2)
C38 0.037(2) 0.035(2) 0.052(3) -0.0047(19) 0.0141(19) -0.0054(17)
C39 0.043(3) 0.073(3) 0.065(4) 0.005(3) 0.013(2) 0.002(2)
C40 0.044(3) 0.092(4) 0.112(6) 0.009(4) 0.022(3) 0.008(3)
C41 0.043(3) 0.065(3) 0.120(6) -0.019(3) 0.034(3) -0.007(2)
C42 0.072(4) 0.072(3) 0.085(5) -0.013(3) 0.050(3) -0.017(3)
C43 0.056(3) 0.073(3) 0.065(4) -0.008(3) 0.022(2) -0.005(2)
C44 0.036(2) 0.055(3) 0.037(3) -0.003(2) 0.0119(18) -0.0091(18)
C45 0.067(3) 0.064(3) 0.058(4) 0.004(3) -0.001(3) -0.012(2)
C46 0.083(4) 0.091(4) 0.049(3) 0.003(3) -0.015(3) -0.016(3)
C47 0.073(3) 0.089(4) 0.057(4) -0.020(3) -0.003(3) -0.029(3)
C48 0.071(3) 0.064(3) 0.060(4) -0.011(3) 0.010(3) -0.024(3)
C49 0.051(3) 0.060(3) 0.039(3) -0.004(2) 0.008(2) -0.015(2)
C50 0.036(2) 0.046(2) 0.040(3) 0.0045(19) 0.0026(17) -0.0051(18)
C51 0.049(3) 0.050(3) 0.058(3) -0.002(2) 0.011(2) -0.005(2)
C52 0.070(3) 0.049(3) 0.073(4) 0.003(2) 0.011(3) -0.021(2)
C53 0.045(3) 0.080(4) 0.077(4) 0.017(3) 0.011(3) -0.021(3)
C54 0.045(3) 0.074(4) 0.102(5) 0.008(3) 0.029(3) -0.005(2)
C55 0.049(3) 0.055(3) 0.074(4) -0.004(2) 0.020(2) -0.008(2)
C56 0.038(2) 0.046(2) 0.045(3) 0.007(2) -0.0016(18) -0.0066(18)
C57 0.047(3) 0.064(3) 0.055(3) -0.001(2) -0.009(2) 0.005(2)
C58 0.063(3) 0.070(3) 0.084(5) -0.003(3) -0.018(3) 0.015(3)
C59 0.074(4) 0.068(3) 0.077(5) 0.027(3) -0.028(3) -0.012(3)
C60 0.072(4) 0.121(5) 0.061(4) 0.042(4) -0.006(3) -0.021(4)
C61 0.053(3) 0.100(4) 0.054(4) 0.022(3) 0.006(2) -0.002(3)
C62 0.037(2) 0.040(2) 0.040(3) -0.0023(18) 0.0057(17) -0.0056(17)
C63 0.046(2) 0.050(2) 0.053(3) 0.000(2) -0.008(2) -0.005(2)
C64 0.064(3) 0.063(3) 0.070(4) -0.006(3) -0.016(3) -0.024(3)
C65 0.073(4) 0.045(3) 0.081(4) -0.012(3) 0.001(3) -0.005(2)
C66 0.052(3) 0.048(2) 0.059(3) -0.005(2) 0.012(2) 0.002(2)
C67 0.039(2) 0.042(2) 0.044(3) -0.0040(19) 0.0054(18) -0.0036(17)
C68 0.101(5) 0.119(6) 0.092(6) -0.007(4) 0.009(4) -0.035(4)
C69 0.072(3) 0.051(3) 0.101(5) -0.014(3) 0.032(3) -0.012(2)

loop_
_atom_type_symbol
_atom_type_description
_atom_type_scat_dispersion_real
_atom_type_scat_dispersion_imag
_atom_type_scat_source
C C 0.0033 0.0016 'International Tables Vol C Tables 4.2.6.8 and 6.1.1.4'
H H 0.0000 0.0000 'International Tables Vol C Tables 4.2.6.8 and 6.1.1.4'
N N 0.0061 0.0033 'International Tables Vol C Tables 4.2.6.8 and 6.1.1.4'
O O 0.0106 0.0060 'International Tables Vol C Tables 4.2.6.8 and 6.1.1.4'
P P 0.1023 0.0942 'International Tables Vol C Tables 4.2.6.8 and 6.1.1.4'
S S 0.1246 0.1234 'International Tables Vol C Tables 4.2.6.8 and 6.1.1.4'
Cl Cl 0.1484 0.1585 'International Tables Vol C Tables 4.2.6.8 and 6.1.1.4'
Ru Ru -1.2594 0.8363 'International Tables Vol C Tables 4.2.6.8 and 6.1.1.4'

loop_
_geom_angle_atom_site_label_1
_geom_angle_atom_site_label_2
_geom_angle_atom_site_label_3
_geom_angle
N3 Ru1 N1 78.41(13)
N3 Ru1 N4 78.95(12)
N1 Ru1 N4 157.33(12)
N3 Ru1 P1 88.78(10)
N1 Ru1 P1 89.38(10)
N4 Ru1 P1 91.40(9)
N3 Ru1 P2 89.18(10)
N1 Ru1 P2 88.53(10)
N4 Ru1 P2 89.90(9)
P1 Ru1 P2 177.33(4)
N3 Ru1 Cl1 174.52(10)
N1 Ru1 Cl1 106.68(9)
N4 Ru1 Cl1 95.99(8)
P1 Ru1 Cl1 89.25(4)
P2 Ru1 Cl1 92.94(4)
O1 S1 O2 119.14(19)
O1 S1 N6 108.34(19)
O2 S1 N6 105.25(18)
O1 S1 C18 108.6(2)
O2 S1 C18 108.4(2)
N6 S1 C18 106.48(19)
O4 S2 O3 120.2(2)
O4 S2 N7 105.6(2)
O3 S2 N7 107.1(2)
O4 S2 C25 107.7(2)
O3 S2 C25 108.1(3)
N7 S2 C25 107.5(2)
C32 P1 C44 105.6(2)
C32 P1 C38 99.77(17)
C44 P1 C38 100.09(18)
C32 P1 Ru1 111.35(14)
C44 P1 Ru1 117.19(13)
C38 P1 Ru1 120.53(15)
C50 P2 C62 106.97(18)
C50 P2 C56 97.71(18)
C62 P2 C56 100.84(19)
C50 P2 Ru1 116.22(14)
C62 P2 Ru1 109.31(14)
C56 P2 Ru1 123.74(15)
C2 N1 N2 104.8(3)
C2 N1 Ru1 144.9(3)
N2 N1 Ru1 110.3(2)
C4 N2 C6 132.6(4)
C4 N2 N1 109.2(3)
C6 N2 N1 118.0(3)
C6 N3 C10 120.3(3)
C6 N3 Ru1 120.1(3)
C10 N3 Ru1 119.7(2)
C11 N4 C13 105.0(3)
C11 N4 Ru1 110.1(2)
C13 N4 Ru1 144.8(2)
C11 N5 C12 107.6(3)
C11 N5 H5 127(3)
C12 N5 H5 125(3)
C15 N6 S1 126.4(3)
C15 N6 H6 117(3)
S1 N6 H6 112(3)
C16 N7 S2 122.1(3)
C16 N7 H7A 112(3)
S2 N7 H7A 114(3)
C2 C1 H1A 109.5
C2 C1 H1B 109.5
H1A C1 H1B 109.5
C2 C1 H1C 109.5
H1A C1 H1C 109.5
H1B C1 H1C 109.5
N1 C2 C3 110.4(4)
N1 C2 C1 123.1(4)
C3 C2 C1 126.4(4)
C4 C3 C2 108.7(4)
C4 C3 H3 125.7
C2 C3 H3 125.7
C3 C4 N2 106.8(4)
C3 C4 C5 128.3(4)
N2 C4 C5 124.9(5)
C4 C5 H5A 109.5
C4 C5 H5B 109.5
H5A C5 H5B 109.5
C4 C5 H5C 109.5
H5A C5 H5C 109.5
H5B C5 H5C 109.5
N3 C6 N2 112.9(3)
N3 C6 C7 119.7(4)
N2 C6 C7 127.4(4)
C8 C7 C6 119.7(4)
C8 C7 H7 120.2
C6 C7 H7 120.2
C7 C8 C9 121.2(4)
C7 C8 H8 119.4
C9 C8 H8 119.4
C8 C9 C10 117.4(4)
C8 C9 H9 121.3
C10 C9 H9 121.3
N3 C10 C9 121.8(3)
N3 C10 C11 110.9(3)
C9 C10 C11 127.3(4)
N4 C11 N5 112.2(3)
N4 C11 C10 120.3(3)
N5 C11 C10 127.5(3)
N5 C12 C17 131.8(3)
N5 C12 C13 106.4(3)
C17 C12 C13 121.8(3)
C14 C13 C12 120.8(3)
C14 C13 N4 130.4(3)
C12 C13 N4 108.8(3)
C15 C14 C13 117.9(3)
C15 C14 H14 121.1
C13 C14 H14 121.1
C14 C15 N6 122.3(3)
C14 C15 C16 120.8(3)
N6 C15 C16 116.8(3)
C17 C16 C15 120.9(3)
C17 C16 N7 117.7(3)
C15 C16 N7 121.4(3)
C16 C17 C12 117.8(3)
C16 C17 H17 121.1
C12 C17 H17 121.1
C23 C18 C19 120.7(5)
C23 C18 S1 120.2(4)
C19 C18 S1 119.1(3)
C20 C19 C18 118.7(5)
C20 C19 H19 120.6
C18 C19 H19 120.6
C19 C20 C21 121.7(5)
C19 C20 H20 119.2
C21 C20 H20 119.2
C22 C21 C20 117.8(5)
C22 C21 C24 120.8(6)
C20 C21 C24 121.3(6)
C23 C22 C21 121.7(5)
C23 C22 H22 119.1
C21 C22 H22 119.1
C22 C23 C18 119.3(5)
C22 C23 H23 120.3
C18 C23 H23 120.3
C21 C24 H24A 109.5
C21 C24 H24B 109.5
H24A C24 H24B 109.5
C21 C24 H24C 109.5
H24A C24 H24C 109.5
H24B C24 H24C 109.5
C30 C25 C26 120.5(5)
C30 C25 S2 119.7(4)
C26 C25 S2 119.5(4)
C27 C26 C25 120.2(6)
C27 C26 H26 119.9
C25 C26 H26 119.9
C26 C27 C28 119.5(6)
C26 C27 H27 120.2
C28 C27 H27 120.2
C29 C28 C27 120.8(6)
C29 C28 C31 110.4(13)
C27 C28 C31 125.8(16)
C29 C28 C31' 122.3(12)
C27 C28 C31' 116.3(11)
C28 C29 C30 119.7(6)
C28 C29 H29 120.1
C30 C29 H29 120.1
C25 C30 C29 119.2(6)
C25 C30 H30 120.4
C29 C30 H30 120.4
C28 C31 H31A 109.5
C28 C31 H31B 109.5
H31A C31 H31B 109.5
C28 C31 H31C 109.5
H31A C31 H31C 109.5
H31B C31 H31C 109.5
C28 C31' H31D 109.5
C28 C31' H31E 109.5
H31D C31' H31E 109.5
C28 C31' H31F 109.5
H31D C31' H31F 109.5
H31E C31' H31F 109.5
C37 C32 C33 117.6(4)
C37 C32 P1 122.5(3)
C33 C32 P1 119.5(3)
C34 C33 C32 121.3(4)
C34 C33 H33 119.4
C32 C33 H33 119.4
C35 C34 C33 120.0(5)
C35 C34 H34 120.0
C33 C34 H34 120.0
C34 C35 C36 120.3(5)
C34 C35 H35 119.9
C36 C35 H35 119.9
C35 C36 C37 119.7(5)
C35 C36 H36 120.1
C37 C36 H36 120.1
C32 C37 C36 121.0(5)
C32 C37 H37 119.5
C36 C37 H37 119.5
C39 C38 C43 118.8(4)
C39 C38 P1 120.8(4)
C43 C38 P1 120.3(3)
C38 C39 C40 120.8(5)
C38 C39 H39 119.6
C40 C39 H39 119.6
C41 C40 C39 119.9(6)
C41 C40 H40 120.1
C39 C40 H40 120.1
C40 C41 C42 119.6(5)
C40 C41 H41 120.2
C42 C41 H41 120.2
C41 C42 C43 120.9(6)
C41 C42 H42 119.6
C43 C42 H42 119.6
C42 C43 C38 120.1(5)
C42 C43 H43 119.9
C38 C43 H43 119.9
C45 C44 C49 118.1(4)
C45 C44 P1 125.7(3)
C49 C44 P1 116.2(3)
C46 C45 C44 121.4(5)
C46 C45 H45 119.3
C44 C45 H45 119.3
C45 C46 C47 119.9(5)
C45 C46 H46 120.0
C47 C46 H46 120.0
C46 C47 C48 120.1(5)
C46 C47 H47 119.9
C48 C47 H47 119.9
C49 C48 C47 119.4(5)
C49 C48 H48 120.3
C47 C48 H48 120.3
C48 C49 C44 121.1(5)
C48 C49 H49 119.5
C44 C49 H49 119.5
C55 C50 C51 118.3(4)
C55 C50 P2 126.8(3)
C51 C50 P2 114.7(3)
C50 C51 C52 120.4(4)
C50 C51 H51 119.8
C52 C51 H51 119.8
C53 C52 C51 119.9(5)
C53 C52 H52 120.0
C51 C52 H52 120.0
C54 C53 C52 120.5(4)
C54 C53 H53 119.8
C52 C53 H53 119.8
C53 C54 C55 120.6(5)
C53 C54 H54 119.7
C55 C54 H54 119.7
C50 C55 C54 120.3(4)
C50 C55 H55 119.9
C54 C55 H55 119.9
C61 C56 C57 118.1(4)
C61 C56 P2 120.0(3)
C57 C56 P2 121.9(4)
C56 C57 C58 119.1(5)
C56 C57 H57 120.4
C58 C57 H57 120.4
C59 C58 C57 121.8(5)
C59 C58 H58 119.1
C57 C58 H58 119.1
C58 C59 C60 119.2(5)
C58 C59 H59 120.4
C60 C59 H59 120.4
C59 C60 C61 120.4(6)
C59 C60 H60 119.8
C61 C60 H60 119.8
C56 C61 C60 121.3(5)
C56 C61 H61 119.3
C60 C61 H61 119.3
C67 C62 C63 118.5(4)
C67 C62 P2 122.3(3)
C63 C62 P2 118.7(3)
C64 C63 C62 119.9(4)
C64 C63 H63 120.1
C62 C63 H63 120.1
C65 C64 C63 120.7(4)
C65 C64 H64 119.7
C63 C64 H64 119.7
C64 C65 C66 120.6(4)
C64 C65 H65 119.7
C66 C65 H65 119.7
C65 C66 C67 119.1(4)
C65 C66 H66 120.4
C67 C66 H66 120.4
C66 C67 C62 121.3(4)
C66 C67 H67 119.4
C62 C67 H67 119.4
Cl4 C68 Cl5 112.2(4)
Cl4 C68 Cl3 110.9(4)
Cl5 C68 Cl3 109.9(4)
Cl4 C68 H68 107.9
Cl5 C68 H68 107.9
Cl3 C68 H68 107.9
Cl8 C69 Cl6 111.1(3)
Cl8 C69 Cl7 111.0(3)
Cl6 C69 Cl7 109.8(3)
Cl8 C69 H69 108.3
Cl6 C69 H69 108.3
Cl7 C69 H69 108.3

loop_
_geom_bond_atom_site_label_1
_geom_bond_atom_site_label_2
_geom_bond_distance
Ru1 N3 1.978(3)
Ru1 N1 2.097(3)
Ru1 N4 2.116(3)
Ru1 P1 2.3947(11)
Ru1 P2 2.4033(11)
Ru1 Cl1 2.4467(9)
S1 O1 1.417(3)
S1 O2 1.429(3)
S1 N6 1.623(3)
S1 C18 1.751(5)
S2 O4 1.418(4)
S2 O3 1.422(4)
S2 N7 1.625(4)
S2 C25 1.757(5)
P1 C32 1.831(4)
P1 C44 1.832(4)
P1 C38 1.834(4)
P2 C50 1.829(4)
P2 C62 1.836(4)
P2 C56 1.839(4)
Cl3 C68 1.744(7)
Cl4 C68 1.709(7)
Cl5 C68 1.742(7)
Cl6 C69 1.745(6)
Cl7 C69 1.748(5)
Cl8 C69 1.733(5)
N1 C2 1.324(5)
N1 N2 1.418(4)
N2 C4 1.382(5)
N2 C6 1.387(5)
N3 C6 1.346(5)
N3 C10 1.354(4)
N4 C11 1.344(4)
N4 C13 1.395(4)
N5 C11 1.345(5)
N5 C12 1.374(5)
N5 H5 0.85(5)
N6 C15 1.410(5)
N6 H6 0.69(3)
N7 C16 1.427(5)
N7 H7A 0.83(4)
C1 C2 1.492(6)
C1 H1A 0.9600
C1 H1B 0.9600
C1 H1C 0.9600
C2 C3 1.397(6)
C3 C4 1.326(7)
C3 H3 0.9300
C4 C5 1.501(7)
C5 H5A 0.9600
C5 H5B 0.9600
C5 H5C 0.9600
C6 C7 1.391(6)
C7 C8 1.356(6)
C7 H7 0.9300
C8 C9 1.379(6)
C8 H8 0.9300
C9 C10 1.379(5)
C9 H9 0.9300
C10 C11 1.442(5)
C12 C17 1.377(5)
C12 C13 1.395(5)
C13 C14 1.387(5)
C14 C15 1.376(5)
C14 H14 0.9300
C15 C16 1.420(5)
C16 C17 1.373(5)
C17 H17 0.9300
C18 C23 1.370(5)
C18 C19 1.379(6)
C19 C20 1.365(7)
C19 H19 0.9300
C20 C21 1.387(7)
C20 H20 0.9300
C21 C22 1.369(7)
C21 C24 1.514(8)
C22 C23 1.365(7)
C22 H22 0.9300
C23 H23 0.9300
C24 H24A 0.9600
C24 H24B 0.9600
C24 H24C 0.9600
C25 C30 1.354(7)
C25 C26 1.367(7)
C26 C27 1.357(8)
C26 H26 0.9300
C27 C28 1.359(9)
C27 H27 0.9300
C28 C29 1.354(9)
C28 C31 1.37(2)
C28 C31' 1.485(17)
C29 C30 1.381(8)
C29 H29 0.9300
C30 H30 0.9300
C31 H31A 0.9600
C31 H31B 0.9600
C31 H31C 0.9600
C31' H31D 0.9600
C31' H31E 0.9600
C31' H31F 0.9600
C32 C37 1.390(6)
C32 C33 1.395(6)
C33 C34 1.385(6)
C33 H33 0.9300
C34 C35 1.367(7)
C34 H34 0.9300
C35 C36 1.379(7)
C35 H35 0.9300
C36 C37 1.392(6)
C36 H36 0.9300
C37 H37 0.9300
C38 C39 1.377(6)
C38 C43 1.380(7)
C39 C40 1.389(7)
C39 H39 0.9300
C40 C41 1.365(8)
C40 H40 0.9300
C41 C42 1.372(8)
C41 H41 0.9300
C42 C43 1.378(7)
C42 H42 0.9300
C43 H43 0.9300
C44 C45 1.382(6)
C44 C49 1.382(6)
C45 C46 1.365(7)
C45 H45 0.9300
C46 C47 1.366(7)
C46 H46 0.9300
C47 C48 1.383(7)
C47 H47 0.9300
C48 C49 1.373(6)
C48 H48 0.9300
C49 H49 0.9300
C50 C55 1.380(6)
C50 C51 1.390(6)
C51 C52 1.397(6)
C51 H51 0.9300
C52 C53 1.358(7)
C52 H52 0.9300
C53 C54 1.354(7)
C53 H53 0.9300
C54 C55 1.393(6)
C54 H54 0.9300
C55 H55 0.9300
C56 C61 1.363(7)
C56 C57 1.378(6)
C57 C58 1.385(7)
C57 H57 0.9300
C58 C59 1.340(8)
C58 H58 0.9300
C59 C60 1.346(8)
C59 H59 0.9300
C60 C61 1.372(7)
C60 H60 0.9300
C61 H61 0.9300
C62 C67 1.390(5)
C62 C63 1.393(5)
C63 C64 1.385(6)
C63 H63 0.9300
C64 C65 1.369(7)
C64 H64 0.9300
C65 C66 1.373(6)
C65 H65 0.9300
C66 C67 1.386(5)
C66 H66 0.9300
C67 H67 0.9300
C68 H68 0.9800
C69 H69 0.9800

loop_
_geom_hbond_atom_site_label_D
_geom_hbond_atom_site_label_H
_geom_hbond_atom_site_label_A
_geom_hbond_distance_DH
_geom_hbond_distance_HA
_geom_hbond_distance_DA
_geom_hbond_angle_DHA
_geom_hbond_site_symmetry_A
N7 H7A Cl2 0.83(4) 2.38(4) 3.209(4) 175(4) 2_646
N6 H6 Cl2 0.69(3) 2.61(3) 3.277(4) 165(4) 2_646
N5 H5 Cl2 0.85(5) 2.33(5) 3.160(3) 168(5) 1_455
C69 H69 O2 0.98 2.24 3.019(6) 136.0 .
C68 H68 Cl2 0.98 2.51 3.422(8) 154.8 2_646
C67 H67 O4 0.93 2.56 3.190(5) 125.6 2_556
C57 H57 Cl1 0.93 2.58 3.328(5) 138.1 .
C49 H49 Cl1 0.93 2.76 3.612(5) 153.6 .
C39 H39 Cl1 0.93 2.70 3.400(5) 132.2 .
C23 H23 Cl1 0.93 2.89 3.539(4) 127.9 .
C19 H19 Cl2 0.93 2.91 3.782(5) 156.4 2_646
C14 H14 O1 0.93 2.45 3.000(4) 117.9 .
C14 H14 Cl1 0.93 2.90 3.646(3) 137.8 .
C9 H9 Cl2 0.93 2.89 3.763(4) 156.2 1_455
C3 H3 O1 0.93 2.52 3.168(5) 127.1 2_656
C1 H1A Cl1 0.96 2.94 3.846(5) 157.9 .
N7 H7A Cl2 0.83(4) 2.38(4) 3.209(4) 175(4) 2_646
N6 H6 Cl2 0.69(3) 2.61(3) 3.277(4) 165(4) 2_646
N5 H5 Cl2 0.85(5) 2.33(5) 3.160(3) 168(5) 1_455
C69 H69 O2 0.98 2.24 3.019(6) 136.0 .
C68 H68 Cl2 0.98 2.51 3.422(8) 154.8 2_646
C67 H67 O4 0.93 2.56 3.190(5) 125.6 2_556
C57 H57 Cl1 0.93 2.58 3.328(5) 138.1 .
C49 H49 Cl1 0.93 2.76 3.612(5) 153.6 .
C39 H39 Cl1 0.93 2.70 3.400(5) 132.2 .
C23 H23 Cl1 0.93 2.89 3.539(4) 127.9 .
C19 H19 Cl2 0.93 2.91 3.782(5) 156.4 2_646
C14 H14 O1 0.93 2.45 3.000(4) 117.9 .
C14 H14 Cl1 0.93 2.90 3.646(3) 137.8 .
C9 H9 Cl2 0.93 2.89 3.763(4) 156.2 1_455
C3 H3 O1 0.93 2.52 3.168(5) 127.1 2_656
C1 H1A Cl1 0.96 2.94 3.846(5) 157.9 .
N7 H7A Cl2 0.83(4) 2.38(4) 3.209(4) 175(4) 2_646
N6 H6 Cl2 0.69(3) 2.61(3) 3.277(4) 165(4) 2_646
N5 H5 Cl2 0.85(5) 2.33(5) 3.160(3) 168(5) 1_455
C69 H69 O2 0.98 2.24 3.019(6) 136.0 .
C67 H67 O4 0.93 2.56 3.190(5) 125.6 2_556
C57 H57 Cl1 0.93 2.58 3.328(5) 138.1 .
C49 H49 Cl1 0.93 2.76 3.612(5) 153.6 .
C39 H39 Cl1 0.93 2.70 3.400(5) 132.2 .
C23 H23 Cl1 0.93 2.89 3.539(4) 127.9 .
C19 H19 Cl2 0.93 2.91 3.782(5) 156.4 2_646
C14 H14 O1 0.93 2.45 3.000(4) 117.9 .
C14 H14 Cl1 0.93 2.90 3.646(3) 137.8 .
C9 H9 Cl2 0.93 2.89 3.763(4) 156.2 1_455
C3 H3 O1 0.93 2.52 3.168(5) 127.1 2_656
C1 H1A Cl1 0.96 2.94 3.846(5) 157.9 .
N7 H7A Cl2 0.83(4) 2.38(4) 3.209(4) 175(4) 2_646
N6 H6 Cl2 0.69(3) 2.61(3) 3.277(4) 165(4) 2_646
N5 H5 Cl2 0.85(5) 2.33(5) 3.160(3) 168(5) 1_455
C69 H69 O2 0.98 2.24 3.019(6) 136.0 .
C67 H67 O4 0.93 2.56 3.190(5) 125.6 2_556
C57 H57 Cl1 0.93 2.58 3.328(5) 138.1 .
C49 H49 Cl1 0.93 2.76 3.612(5) 153.6 .
C39 H39 Cl1 0.93 2.70 3.400(5) 132.2 .
C23 H23 Cl1 0.93 2.89 3.539(4) 127.9 .
C19 H19 Cl2 0.93 2.91 3.782(5) 156.4 2_646
C14 H14 O1 0.93 2.45 3.000(4) 117.9 .
C14 H14 Cl1 0.93 2.90 3.646(3) 137.8 .
C9 H9 Cl2 0.93 2.89 3.763(4) 156.2 1_455
C3 H3 O1 0.93 2.52 3.168(5) 127.1 2_656
C1 H1A Cl1 0.96 2.94 3.846(5) 157.9 .
N7 H7A Cl2 0.83(4) 2.38(4) 3.209(4) 175(4) 2_646
N6 H6 Cl2 0.69(3) 2.61(3) 3.277(4) 165(4) 2_646
N5 H5 Cl2 0.85(5) 2.33(5) 3.160(3) 168(5) 1_455
C69 H69 O2 0.98 2.24 3.019(6) 136.0 .
C67 H67 O4 0.93 2.56 3.190(5) 125.6 2_556
C57 H57 Cl1 0.93 2.58 3.328(5) 138.1 .
C49 H49 Cl1 0.93 2.76 3.612(5) 153.6 .
C39 H39 Cl1 0.93 2.70 3.400(5) 132.2 .
C23 H23 Cl1 0.93 2.89 3.539(4) 127.9 .
C19 H19 Cl2 0.93 2.91 3.782(5) 156.4 2_646
C14 H14 O1 0.93 2.45 3.000(4) 117.9 .
C14 H14 Cl1 0.93 2.90 3.646(3) 137.8 .
C9 H9 Cl2 0.93 2.89 3.763(4) 156.2 1_455
C3 H3 O1 0.93 2.52 3.168(5) 127.1 2_656
C1 H1A Cl1 0.96 2.94 3.846(5) 157.9 .
C1 H1A Cl1 0.96 2.94 3.846(5) 157.9 .
C3 H3 O1 0.93 2.52 3.168(5) 127.1 2_656
C9 H9 Cl2 0.93 2.89 3.763(4) 156.2 1_455
C14 H14 Cl1 0.93 2.90 3.646(3) 137.8 .
C14 H14 O1 0.93 2.45 3.000(4) 117.9 .
C19 H19 Cl2 0.93 2.91 3.782(5) 156.4 2_646
C23 H23 Cl1 0.93 2.89 3.539(4) 127.9 .
C39 H39 Cl1 0.93 2.70 3.400(5) 132.2 .
C49 H49 Cl1 0.93 2.76 3.612(5) 153.6 .
C57 H57 Cl1 0.93 2.58 3.328(5) 138.1 .
C67 H67 O4 0.93 2.56 3.190(5) 125.6 2_556
C69 H69 O2 0.98 2.24 3.019(6) 136.0 .
N5 H5 Cl2 0.85(5) 2.33(5) 3.160(3) 168(5) 1_455
N6 H6 Cl2 0.69(3) 2.61(3) 3.277(4) 165(4) 2_646
N7 H7A Cl2 0.83(4) 2.38(4) 3.209(4) 175(4) 2_646

loop_
_geom_torsion_atom_site_label_1
_geom_torsion_atom_site_label_2
_geom_torsion_atom_site_label_3
_geom_torsion_atom_site_label_4
_geom_torsion
C2 N1 N2 C4 1.2(4)
Ru1 N1 N2 C4 -179.3(3)
C2 N1 N2 C6 -175.0(4)
Ru1 N1 N2 C6 4.6(4)
O1 S1 N6 C15 -46.9(4)
O2 S1 N6 C15 -175.3(4)
C18 S1 N6 C15 69.7(4)
O4 S2 N7 C16 -171.3(3)
O3 S2 N7 C16 -42.0(4)
C25 S2 N7 C16 74.0(4)
N2 N1 C2 C3 -1.1(5)
Ru1 N1 C2 C3 179.5(4)
N2 N1 C2 C1 177.1(4)
Ru1 N1 C2 C1 -2.2(8)
N1 C2 C3 C4 0.7(6)
C1 C2 C3 C4 -177.4(5)
C2 C3 C4 N2 0.1(6)
C2 C3 C4 C5 -179.3(5)
C6 N2 C4 C3 174.7(4)
N1 N2 C4 C3 -0.7(5)
C6 N2 C4 C5 -5.9(8)
N1 N2 C4 C5 178.7(4)
C10 N3 C6 N2 178.3(3)
Ru1 N3 C6 N2 -2.7(5)
C10 N3 C6 C7 -0.6(6)
Ru1 N3 C6 C7 178.4(3)
C4 N2 C6 N3 -176.6(4)
N1 N2 C6 N3 -1.5(5)
C4 N2 C6 C7 2.1(8)
N1 N2 C6 C7 177.2(4)
N3 C6 C7 C8 0.9(7)
N2 C6 C7 C8 -177.8(4)
C6 C7 C8 C9 0.0(8)
C7 C8 C9 C10 -1.1(7)
C6 N3 C10 C9 -0.6(6)
Ru1 N3 C10 C9 -179.6(3)
C6 N3 C10 C11 179.1(4)
Ru1 N3 C10 C11 0.1(4)
C8 C9 C10 N3 1.4(7)
C8 C9 C10 C11 -178.2(4)
C13 N4 C11 N5 -0.3(4)
Ru1 N4 C11 N5 -177.2(3)
C13 N4 C11 C10 -178.5(4)
Ru1 N4 C11 C10 4.6(4)
C12 N5 C11 N4 0.0(5)
C12 N5 C11 C10 178.0(4)
N3 C10 C11 N4 -3.4(5)
C9 C10 C11 N4 176.3(4)
N3 C10 C11 N5 178.8(4)
C9 C10 C11 N5 -1.5(7)
C11 N5 C12 C17 178.4(4)
C11 N5 C12 C13 0.3(4)
N5 C12 C13 C14 178.6(4)
C17 C12 C13 C14 0.3(6)
N5 C12 C13 N4 -0.5(4)
C17 C12 C13 N4 -178.8(4)
C11 N4 C13 C14 -178.5(4)
Ru1 N4 C13 C14 -3.6(7)
C11 N4 C13 C12 0.5(4)
Ru1 N4 C13 C12 175.4(3)
C12 C13 C14 C15 0.8(6)
N4 C13 C14 C15 179.7(4)
C13 C14 C15 N6 177.6(4)
C13 C14 C15 C16 -1.2(6)
S1 N6 C15 C14 -0.3(6)
S1 N6 C15 C16 178.6(3)
C14 C15 C16 C17 0.5(6)
N6 C15 C16 C17 -178.4(4)
C14 C15 C16 N7 -178.0(4)
N6 C15 C16 N7 3.1(6)
S2 N7 C16 C17 79.7(5)
S2 N7 C16 C15 -101.8(4)
C15 C16 C17 C12 0.6(6)
N7 C16 C17 C12 179.2(4)
N5 C12 C17 C16 -178.9(4)
C13 C12 C17 C16 -1.0(6)
O1 S1 C18 C23 -3.5(4)
O2 S1 C18 C23 127.2(3)
N6 S1 C18 C23 -120.0(3)
O1 S1 C18 C19 176.1(3)
O2 S1 C18 C19 -53.2(4)
N6 S1 C18 C19 59.6(4)
C23 C18 C19 C20 -0.5(7)
S1 C18 C19 C20 179.9(4)
C18 C19 C20 C21 -1.0(8)
C19 C20 C21 C22 1.9(8)
C19 C20 C21 C24 -178.8(5)
C20 C21 C22 C23 -1.5(8)
C24 C21 C22 C23 179.2(5)
C21 C22 C23 C18 0.1(7)
C19 C18 C23 C22 0.9(6)
S1 C18 C23 C22 -179.5(3)
O4 S2 C25 C30 -27.4(5)
O3 S2 C25 C30 -158.7(5)
N7 S2 C25 C30 85.9(5)
O4 S2 C25 C26 158.8(5)
O3 S2 C25 C26 27.5(5)
N7 S2 C25 C26 -87.9(5)
C30 C25 C26 C27 1.7(10)
S2 C25 C26 C27 175.4(5)
C25 C26 C27 C28 -1.3(11)
C26 C27 C28 C29 0.1(13)
C26 C27 C28 C31 158.9(17)
C26 C27 C28 C31' -171.3(16)
C27 C28 C29 C30 0.9(14)
C31 C28 C29 C30 -160.9(18)
C31' C28 C29 C30 171.7(17)
C26 C25 C30 C29 -0.7(10)
S2 C25 C30 C29 -174.5(6)
C28 C29 C30 C25 -0.6(12)
C44 P1 C32 C37 46.8(4)
C38 P1 C32 C37 150.3(4)
Ru1 P1 C32 C37 -81.4(4)
C44 P1 C32 C33 -139.9(4)
C38 P1 C32 C33 -36.5(4)
Ru1 P1 C32 C33 91.9(4)
C37 C32 C33 C34 -2.2(7)
P1 C32 C33 C34 -175.8(4)
C32 C33 C34 C35 0.9(8)
C33 C34 C35 C36 0.3(9)
C34 C35 C36 C37 0.0(9)
C33 C32 C37 C36 2.5(7)
P1 C32 C37 C36 175.9(4)
C35 C36 C37 C32 -1.4(8)
C32 P1 C38 C39 123.0(4)
C44 P1 C38 C39 -129.1(4)
Ru1 P1 C38 C39 1.0(4)
C32 P1 C38 C43 -53.8(4)
C44 P1 C38 C43 54.1(4)
Ru1 P1 C38 C43 -175.8(3)
C43 C38 C39 C40 1.0(7)
P1 C38 C39 C40 -175.8(4)
C38 C39 C40 C41 -1.3(8)
C39 C40 C41 C42 0.4(9)
C40 C41 C42 C43 0.8(8)
C41 C42 C43 C38 -1.0(7)
C39 C38 C43 C42 0.1(7)
P1 C38 C43 C42 177.0(4)
C32 P1 C44 C45 9.4(5)
C38 P1 C44 C45 -93.8(4)
Ru1 P1 C44 C45 134.0(4)
C32 P1 C44 C49 -174.2(3)
C38 P1 C44 C49 82.6(3)
Ru1 P1 C44 C49 -49.6(4)
C49 C44 C45 C46 0.5(8)
P1 C44 C45 C46 176.9(4)
C44 C45 C46 C47 0.3(9)
C45 C46 C47 C48 -1.5(9)
C46 C47 C48 C49 1.7(9)
C47 C48 C49 C44 -0.8(8)
C45 C44 C49 C48 -0.3(7)
P1 C44 C49 C48 -176.9(4)
C62 P2 C50 C55 3.3(5)
C56 P2 C50 C55 107.1(4)
Ru1 P2 C50 C55 -119.1(4)
C62 P2 C50 C51 -171.2(3)
C56 P2 C50 C51 -67.3(4)
Ru1 P2 C50 C51 66.5(3)
C55 C50 C51 C52 0.7(7)
P2 C50 C51 C52 175.6(4)
C50 C51 C52 C53 -0.5(8)
C51 C52 C53 C54 -0.5(9)
C52 C53 C54 C55 1.4(9)
C51 C50 C55 C54 0.1(7)
P2 C50 C55 C54 -174.1(4)
C53 C54 C55 C50 -1.2(8)
C50 P2 C56 C61 -48.3(4)
C62 P2 C56 C61 60.8(4)
Ru1 P2 C56 C61 -177.1(3)
C50 P2 C56 C57 131.1(4)
C62 P2 C56 C57 -119.9(4)
Ru1 P2 C56 C57 2.3(4)
C61 C56 C57 C58 -0.8(7)
P2 C56 C57 C58 179.9(4)
C56 C57 C58 C59 0.4(8)
C57 C58 C59 C60 1.0(9)
C58 C59 C60 C61 -2.0(9)
C57 C56 C61 C60 -0.2(7)
P2 C56 C61 C60 179.1(4)
C59 C60 C61 C56 1.6(9)
C50 P2 C62 C67 -50.6(4)
C56 P2 C62 C67 -152.2(3)
Ru1 P2 C62 C67 76.0(4)
C50 P2 C62 C63 138.2(4)
C56 P2 C62 C63 36.6(4)
Ru1 P2 C62 C63 -95.2(4)
C67 C62 C63 C64 0.8(7)
P2 C62 C63 C64 172.4(4)
C62 C63 C64 C65 1.0(8)
C63 C64 C65 C66 -1.5(9)
C64 C65 C66 C67 0.2(8)
C65 C66 C67 C62 1.6(7)
C63 C62 C67 C66 -2.1(6)
P2 C62 C67 C66 -173.4(3)

loop_
_platon_squeeze_void_nr
_platon_squeeze_void_average_x
_platon_squeeze_void_average_y
_platon_squeeze_void_average_z
_platon_squeeze_void_volume
_platon_squeeze_void_count_electrons
_platon_squeeze_void_content
1 0.200 0.227 0.498 326 68 ' '
2 0.200 0.273 -0.002 327 68 ' '
3 -0.200 0.727 0.002 326 68 ' '
4 -0.200 0.773 0.502 327 68 ' '
